data_2219625
loop_
_publ_author_name
'Li, Yong-Hua'
'Zhang, Yuan'
'Zhao, Min-Min'
'Li, Xian'

_publ_section_title
{Bis[2-(dicyclohexylphosphino)phenyl]methylsilyl-\k^3^<i>P</i>,<i>Si</i>,<i>P</i>'}chloridoplatinum(II)
_journal_coeditor_code HY2153
_journal_issue 10
_journal_name_full 'Acta Crystallographica Section E'
_journal_page_first m1272
_journal_paper_doi 10.1107/S1600536808028857
_journal_volume 64
_journal_year 2008
_chemical_formula_iupac '[Pt (C37 H55 P2 Si) Cl]'
_chemical_formula_moiety 'C37 H55 Cl P2 Pt Si'
_chemical_formula_sum 'C37 H55 Cl P2 Pt Si'
_chemical_formula_weight 820.38
_chemical_name_systematic
;
{Bis[2-(dicyclohexylphosphino)phenyl]methylsilyl-
\k^3^<i>P</i>,<i>Si</i>,<i>P</i>'}chloridoplatinum(II)
;
_space_group_IT_number 14
_symmetry_cell_setting monoclinic
_symmetry_space_group_name_Hall '-P 2ybc'
_symmetry_space_group_name_H-M 'P 1 21/c 1'
_atom_sites_solution_hydrogens geom
_atom_sites_solution_primary direct
_atom_sites_solution_secondary difmap
_audit_creation_method SHELXL97
_cell_angle_alpha 90.00
_cell_angle_beta 108.97(3)
_cell_angle_gamma 90.00
_cell_formula_units_Z 4
_cell_length_a 13.104(3)
_cell_length_b 16.579(3)
_cell_length_c 17.770(4)
_cell_measurement_reflns_used 8404
_cell_measurement_temperature 153(2)
_cell_measurement_theta_max 27.52
_cell_measurement_theta_min 3.02
_cell_volume 3650.9(15)
_computing_cell_refinement 'SAINT (Bruker, 2007)'
_computing_data_collection 'SMART (Bruker, 2007)'
_computing_data_reduction 'SAINT (Bruker, 2007)'
_computing_molecular_graphics 'SHELXTL (Sheldrick, 2008)'
_computing_publication_material 'SHELXTL (Sheldrick, 2008)'
_computing_structure_refinement 'SHELXL97 (Sheldrick, 2008)'
_computing_structure_solution 'SHELXS97 (Sheldrick, 2008)'
_diffrn_ambient_temperature 153(2)
_diffrn_measured_fraction_theta_full 0.996
_diffrn_measured_fraction_theta_max 0.996
_diffrn_measurement_device_type 'Bruker SMART APEX CCD area-detector'
_diffrn_measurement_method '\f and \w scans'
_diffrn_radiation_monochromator graphite
_diffrn_radiation_source 'fine-focus sealed tube'
_diffrn_radiation_type MoK\a
_diffrn_radiation_wavelength 0.71073
_diffrn_reflns_av_R_equivalents 0.0354
_diffrn_reflns_av_sigmaI/netI 0.0322
_diffrn_reflns_limit_h_max 17
_diffrn_reflns_limit_h_min -16
_diffrn_reflns_limit_k_max 21
_diffrn_reflns_limit_k_min -21
_diffrn_reflns_limit_l_max 23
_diffrn_reflns_limit_l_min -23
_diffrn_reflns_number 36373
_diffrn_reflns_theta_full 27.52
_diffrn_reflns_theta_max 27.52
_diffrn_reflns_theta_min 1.64
_exptl_absorpt_coefficient_mu 4.061
_exptl_absorpt_correction_T_max 0.200
_exptl_absorpt_correction_T_min 0.120
_exptl_absorpt_correction_type multi-scan
_exptl_absorpt_process_details '(SADABS; Sheldrick, 1996)'
_exptl_crystal_colour colorless
_exptl_crystal_density_diffrn 1.493
_exptl_crystal_density_method 'not measured'
_exptl_crystal_description block
_exptl_crystal_F_000 1664
_exptl_crystal_size_max 0.48
_exptl_crystal_size_mid 0.40
_exptl_crystal_size_min 0.40
_refine_diff_density_max 0.998
_refine_diff_density_min -0.549
_refine_ls_extinction_method none
_refine_ls_goodness_of_fit_ref 0.969
_refine_ls_hydrogen_treatment constr
_refine_ls_matrix_type full
_refine_ls_number_parameters 380
_refine_ls_number_reflns 8374
_refine_ls_number_restraints 0
_refine_ls_restrained_S_all 0.969
_refine_ls_R_factor_all 0.0250
_refine_ls_R_factor_gt 0.0197
_refine_ls_shift/su_max 0.003
_refine_ls_shift/su_mean 0.000
_refine_ls_structure_factor_coef Fsqd
_refine_ls_weighting_details 'calc w = 1/[\s^2^(Fo^2^)+(0.0241P)^2^] where P=(Fo^2^+2Fc^2^)/3'
_refine_ls_weighting_scheme calc
_refine_ls_wR_factor_gt 0.0466
_refine_ls_wR_factor_ref 0.0473
_reflns_number_gt 7059
_reflns_number_total 8374
_reflns_threshold_expression I>2\s(I)
_cod_data_source_file hy2153.cif
_cod_data_source_block I
_cod_original_sg_symbol_H-M 'P 21/c'
_cod_database_code 2219625
_cod_database_fobs_code 2219625

loop_
_symmetry_equiv_pos_as_xyz
'x, y, z'
'-x, y+1/2, -z+1/2'
'-x, -y, -z'
'x, -y-1/2, z-1/2'

loop_
_atom_site_type_symbol
_atom_site_label
_atom_site_fract_x
_atom_site_fract_y
_atom_site_fract_z
_atom_site_U_iso_or_equiv
_atom_site_adp_type
_atom_site_calc_flag
_atom_site_refinement_flags
_atom_site_occupancy
Si Si1 0.79709(6) 0.29114(4) 0.75245(4) 0.02238(15) Uani d . 1
C C1 0.8794(2) 0.38510(15) 0.79101(16) 0.0312(6) Uani d . 1
H H9 0.9530 0.3703 0.8182 0.047 Uiso calc R 1
H H10 0.8507 0.4127 0.8272 0.047 Uiso calc R 1
H H11 0.8762 0.4200 0.7472 0.047 Uiso calc R 1
C C2 0.6609(2) 0.33576(15) 0.69588(15) 0.0258(6) Uani d . 1
C C3 0.6388(2) 0.38438(17) 0.62824(16) 0.0383(7) Uani d . 1
H H1 0.6903 0.3894 0.6028 0.046 Uiso calc R 1
C C4 0.5422(3) 0.42510(19) 0.59835(18) 0.0459(8) Uani d . 1
H H2 0.5281 0.4550 0.5518 0.055 Uiso calc R 1
C C5 0.4668(2) 0.42180(17) 0.63697(16) 0.0371(7) Uani d . 1
H H3 0.4031 0.4511 0.6178 0.045 Uiso calc R 1
C C6 0.4859(2) 0.37465(15) 0.70450(15) 0.0291(6) Uani d . 1
H H4 0.4351 0.3724 0.7307 0.035 Uiso calc R 1
C C7 0.5818(2) 0.33037(15) 0.73334(14) 0.0236(5) Uani d . 1
C C8 0.8674(2) 0.23542(15) 0.69018(14) 0.0242(5) Uani d . 1
C C9 0.8662(2) 0.25752(16) 0.61413(15) 0.0284(6) Uani d . 1
H H5 0.8272 0.3027 0.5900 0.034 Uiso calc R 1
C C10 0.9217(2) 0.21384(17) 0.57387(16) 0.0341(7) Uani d . 1
H H6 0.9181 0.2288 0.5226 0.041 Uiso calc R 1
C C11 0.9826(2) 0.14780(19) 0.60967(16) 0.0367(7) Uani d . 1
H H7 1.0214 0.1190 0.5831 0.044 Uiso calc R 1
C C12 0.9855(2) 0.12458(17) 0.68555(16) 0.0313(6) Uani d . 1
H H8 1.0269 0.0804 0.7098 0.038 Uiso calc R 1
C C13 0.92692(19) 0.16711(16) 0.72559(14) 0.0236(5) Uani d . 1
P P1 0.61006(5) 0.26215(4) 0.81899(4) 0.01969(13) Uani d . 1
P P2 0.91721(5) 0.13477(4) 0.82203(4) 0.02147(14) Uani d . 1
Pt Pt1 0.773705(7) 0.200163(5) 0.841596(5) 0.01795(3) Uani d . 1
Cl Cl1 0.74599(5) 0.10572(4) 0.93994(3) 0.02439(13) Uani d . 1
C C14 0.50326(19) 0.18463(14) 0.78938(14) 0.0217(5) Uani d . 1
H H52 0.5189 0.1456 0.8331 0.026 Uiso calc R 1
C C15 0.3878(2) 0.21183(16) 0.77279(18) 0.0338(6) Uani d . 1
H H12 0.3691 0.2507 0.7297 0.041 Uiso calc R 1
H H13 0.3810 0.2382 0.8197 0.041 Uiso calc R 1
C C16 0.3096(2) 0.14051(18) 0.75032(18) 0.0387(7) Uani d . 1
H H14 0.3256 0.1030 0.7945 0.046 Uiso calc R 1
H H15 0.2363 0.1597 0.7395 0.046 Uiso calc R 1
C C17 0.3191(2) 0.09773(18) 0.67749(17) 0.0400(7) Uani d . 1
H H16 0.2704 0.0519 0.6648 0.048 Uiso calc R 1
H H17 0.2984 0.1343 0.6324 0.048 Uiso calc R 1
C C18 0.4322(2) 0.06942(18) 0.69221(19) 0.0434(8) Uani d . 1
H H18 0.4378 0.0447 0.6442 0.052 Uiso calc R 1
H H19 0.4502 0.0290 0.7339 0.052 Uiso calc R 1
C C19 0.5119(2) 0.13911(17) 0.71671(16) 0.0317(6) Uani d . 1
H H20 0.4987 0.1764 0.6725 0.038 Uiso calc R 1
H H21 0.5846 0.1183 0.7287 0.038 Uiso calc R 1
C C20 0.5814(2) 0.32223(15) 0.89640(15) 0.0262(6) Uani d . 1
H H53 0.5119 0.3491 0.8720 0.031 Uiso calc R 1
C C21 0.6675(2) 0.38825(16) 0.92785(16) 0.0315(6) Uani d . 1
H H22 0.6709 0.4219 0.8841 0.038 Uiso calc R 1
H H23 0.7376 0.3635 0.9519 0.038 Uiso calc R 1
C C22 0.6391(3) 0.44040(17) 0.99003(17) 0.0410(7) Uani d . 1
H H24 0.6953 0.4803 1.0112 0.049 Uiso calc R 1
H H25 0.5720 0.4688 0.9645 0.049 Uiso calc R 1
C C23 0.6275(2) 0.39036(18) 1.05693(16) 0.0388(7) Uani d . 1
H H26 0.6051 0.4245 1.0930 0.047 Uiso calc R 1
H H27 0.6969 0.3670 1.0864 0.047 Uiso calc R 1
C C24 0.5450(3) 0.32308(18) 1.02620(17) 0.0395(7) Uani d . 1
H H28 0.4740 0.3466 1.0025 0.047 Uiso calc R 1
H H29 0.5431 0.2897 1.0705 0.047 Uiso calc R 1
C C25 0.5719(2) 0.27061(17) 0.96458(16) 0.0335(6) Uani d . 1
H H30 0.6394 0.2425 0.9895 0.040 Uiso calc R 1
H H31 0.5157 0.2306 0.9441 0.040 Uiso calc R 1
C C26 1.0505(2) 0.14993(17) 0.89855(15) 0.0288(6) Uani d . 1
H H54 1.0436 0.1302 0.9486 0.035 Uiso calc R 1
C C27 1.1442(2) 0.1034(2) 0.88627(16) 0.0391(7) Uani d . 1
H H32 1.1545 0.1208 0.8371 0.047 Uiso calc R 1
H H33 1.1272 0.0463 0.8817 0.047 Uiso calc R 1
C C28 1.2483(2) 0.1173(2) 0.95581(19) 0.0495(9) Uani d . 1
H H34 1.2405 0.0942 1.0038 0.059 Uiso calc R 1
H H35 1.3074 0.0897 0.9450 0.059 Uiso calc R 1
C C29 1.2751(2) 0.2056(2) 0.96936(19) 0.0505(9) Uani d . 1
H H36 1.2933 0.2268 0.9245 0.061 Uiso calc R 1
H H37 1.3378 0.2118 1.0166 0.061 Uiso calc R 1
C C30 1.1819(2) 0.2537(2) 0.97950(17) 0.0452(8) Uani d . 1
H H38 1.1999 0.3106 0.9826 0.054 Uiso calc R 1
H H39 1.1713 0.2383 1.0291 0.054 Uiso calc R 1
C C31 1.0772(2) 0.24003(18) 0.91103(15) 0.0327(6) Uani d . 1
H H40 1.0840 0.2627 0.8626 0.039 Uiso calc R 1
H H41 1.0186 0.2677 0.9224 0.039 Uiso calc R 1
C C32 0.90420(19) 0.02456(15) 0.80991(14) 0.0239(5) Uani d . 1
H H55 0.9576 0.0076 0.7852 0.029 Uiso calc R 1
C C33 0.9287(2) -0.02323(15) 0.88762(15) 0.0285(6) Uani d . 1
H H42 0.9990 -0.0082 0.9239 0.034 Uiso calc R 1
H H43 0.8750 -0.0113 0.9129 0.034 Uiso calc R 1
C C34 0.9270(2) -0.11266(17) 0.86878(17) 0.0351(7) Uani d . 1
H H44 0.9416 -0.1433 0.9177 0.042 Uiso calc R 1
H H45 0.9835 -0.1245 0.8463 0.042 Uiso calc R 1
C C35 0.8189(2) -0.13878(17) 0.81058(18) 0.0391(7) Uani d . 1
H H46 0.7635 -0.1328 0.8354 0.047 Uiso calc R 1
H H47 0.8225 -0.1953 0.7976 0.047 Uiso calc R 1
C C36 0.7884(2) -0.08889(16) 0.73421(17) 0.0365(7) Uani d . 1
H H48 0.8372 -0.1015 0.7050 0.044 Uiso calc R 1
H H49 0.7159 -0.1031 0.7010 0.044 Uiso calc R 1
C C37 0.7934(2) 0.00123(15) 0.75192(15) 0.0275(6) Uani d . 1
H H50 0.7379 0.0153 0.7748 0.033 Uiso calc R 1
H H51 0.7797 0.0312 0.7028 0.033 Uiso calc R 1

loop_
_atom_site_aniso_label
_atom_site_aniso_U_11
_atom_site_aniso_U_22
_atom_site_aniso_U_33
_atom_site_aniso_U_12
_atom_site_aniso_U_13
_atom_site_aniso_U_23
Si1 0.0229(4) 0.0234(4) 0.0197(3) -0.0075(3) 0.0055(3) 0.0016(3)
C1 0.0347(16) 0.0268(14) 0.0318(14) -0.0124(12) 0.0105(12) -0.0021(12)
C2 0.0263(14) 0.0236(13) 0.0234(13) -0.0072(11) 0.0025(11) 0.0038(11)
C3 0.0382(17) 0.0409(17) 0.0336(15) -0.0076(14) 0.0087(13) 0.0117(13)
C4 0.0450(19) 0.0461(19) 0.0362(17) -0.0073(15) -0.0012(15) 0.0230(14)
C5 0.0279(16) 0.0321(16) 0.0380(16) -0.0043(12) -0.0076(13) 0.0108(13)
C6 0.0250(14) 0.0227(14) 0.0325(14) -0.0067(11) -0.0005(12) 0.0021(11)
C7 0.0269(14) 0.0192(12) 0.0198(12) -0.0066(11) 0.0008(11) 0.0014(10)
C8 0.0218(13) 0.0264(13) 0.0233(13) -0.0145(11) 0.0057(11) -0.0043(11)
C9 0.0298(15) 0.0296(15) 0.0245(13) -0.0153(12) 0.0068(12) -0.0017(11)
C10 0.0440(18) 0.0397(17) 0.0207(13) -0.0213(14) 0.0135(13) -0.0062(12)
C11 0.0377(17) 0.0468(18) 0.0320(15) -0.0157(14) 0.0200(14) -0.0129(14)
C12 0.0265(15) 0.0388(16) 0.0294(14) -0.0083(12) 0.0101(12) -0.0049(12)
C13 0.0180(13) 0.0298(14) 0.0222(12) -0.0105(11) 0.0054(10) -0.0036(11)
P1 0.0205(3) 0.0193(3) 0.0179(3) -0.0017(3) 0.0045(3) 0.0005(2)
P2 0.0151(3) 0.0279(3) 0.0203(3) -0.0040(3) 0.0043(3) 0.0009(3)
Pt1 0.01686(5) 0.02063(5) 0.01516(5) -0.00361(4) 0.00354(3) 0.00086(4)
Cl1 0.0328(3) 0.0227(3) 0.0213(3) 0.0015(3) 0.0137(3) 0.0035(2)
C14 0.0198(13) 0.0233(13) 0.0198(12) -0.0034(10) 0.0033(10) 0.0037(10)
C15 0.0257(15) 0.0345(16) 0.0399(16) -0.0010(12) 0.0086(13) -0.0012(13)
C16 0.0266(15) 0.0383(17) 0.0513(18) -0.0048(13) 0.0128(14) 0.0040(14)
C17 0.0362(17) 0.0354(16) 0.0436(17) -0.0076(14) 0.0063(14) -0.0053(14)
C18 0.0410(19) 0.0401(18) 0.0491(19) -0.0130(14) 0.0148(15) -0.0134(15)
C19 0.0322(16) 0.0340(15) 0.0297(14) -0.0127(12) 0.0113(12) -0.0088(12)
C20 0.0276(14) 0.0246(13) 0.0255(13) 0.0013(11) 0.0077(11) -0.0014(11)
C21 0.0408(17) 0.0240(14) 0.0288(14) -0.0044(12) 0.0100(13) -0.0043(11)
C22 0.048(2) 0.0273(15) 0.0414(17) -0.0023(14) 0.0053(15) -0.0083(13)
C23 0.0417(18) 0.0408(17) 0.0291(15) 0.0085(14) 0.0050(13) -0.0085(13)
C24 0.0437(19) 0.0451(18) 0.0312(15) 0.0015(14) 0.0141(14) -0.0079(13)
C25 0.0352(16) 0.0336(15) 0.0303(14) -0.0012(13) 0.0089(13) -0.0041(12)
C26 0.0182(13) 0.0439(17) 0.0217(13) -0.0082(12) 0.0031(11) 0.0022(12)
C27 0.0186(14) 0.061(2) 0.0355(16) -0.0029(14) 0.0061(12) 0.0026(15)
C28 0.0167(14) 0.078(3) 0.0464(19) -0.0048(16) 0.0004(14) 0.0082(17)
C29 0.0211(15) 0.084(3) 0.0388(17) -0.0208(16) -0.0005(13) 0.0099(17)
C30 0.0386(18) 0.059(2) 0.0303(15) -0.0290(16) 0.0009(14) 0.0019(15)
C31 0.0265(15) 0.0449(17) 0.0237(13) -0.0166(13) 0.0043(12) 0.0004(12)
C32 0.0157(12) 0.0263(13) 0.0288(13) 0.0015(10) 0.0059(11) 0.0013(11)
C33 0.0208(14) 0.0318(15) 0.0330(14) 0.0051(11) 0.0087(12) 0.0073(12)
C34 0.0310(16) 0.0359(16) 0.0424(16) 0.0111(13) 0.0174(13) 0.0140(13)
C35 0.0387(18) 0.0237(15) 0.058(2) 0.0011(13) 0.0205(16) 0.0021(14)
C36 0.0301(16) 0.0315(16) 0.0474(18) -0.0021(13) 0.0118(14) -0.0067(13)
C37 0.0195(13) 0.0262(14) 0.0327(14) -0.0001(11) 0.0030(11) 0.0009(12)

loop_
_atom_type_symbol
_atom_type_description
_atom_type_scat_dispersion_real
_atom_type_scat_dispersion_imag
_atom_type_scat_source
C C 0.0033 0.0016 'International Tables Vol C Tables 4.2.6.8 and 6.1.1.4'
H H 0.0000 0.0000 'International Tables Vol C Tables 4.2.6.8 and 6.1.1.4'
Si Si 0.0817 0.0704 'International Tables Vol C Tables 4.2.6.8 and 6.1.1.4'
P P 0.1023 0.0942 'International Tables Vol C Tables 4.2.6.8 and 6.1.1.4'
Cl Cl 0.1484 0.1585 'International Tables Vol C Tables 4.2.6.8 and 6.1.1.4'
Pt Pt -1.7033 8.3905 'International Tables Vol C Tables 4.2.6.8 and 6.1.1.4'

loop_
_geom_angle_atom_site_label_1
_geom_angle_atom_site_label_2
_geom_angle_atom_site_label_3
_geom_angle
_geom_angle_publ_flag
C2 Si1 C1 101.47(12) ?
C2 Si1 C8 115.74(12) ?
C1 Si1 C8 106.56(12) ?
C2 Si1 Pt1 108.15(8) ?
C1 Si1 Pt1 118.87(9) ?
C8 Si1 Pt1 106.50(8) ?
Si1 C1 H9 109.5 ?
Si1 C1 H10 109.5 ?
H9 C1 H10 109.5 ?
Si1 C1 H11 109.5 ?
H9 C1 H11 109.5 ?
H10 C1 H11 109.5 ?
C3 C2 C7 117.8(3) ?
C3 C2 Si1 125.4(2) ?
C7 C2 Si1 115.93(18) ?
C4 C3 C2 121.4(3) ?
C4 C3 H1 119.3 ?
C2 C3 H1 119.3 ?
C5 C4 C3 120.4(3) ?
C5 C4 H2 119.8 ?
C3 C4 H2 119.8 ?
C4 C5 C6 119.8(3) ?
C4 C5 H3 120.1 ?
C6 C5 H3 120.1 ?
C5 C6 C7 120.1(3) ?
C5 C6 H4 120.0 ?
C7 C6 H4 120.0 ?
C6 C7 C2 120.4(2) ?
C6 C7 P1 122.8(2) ?
C2 C7 P1 116.83(19) ?
C9 C8 C13 118.4(2) ?
C9 C8 Si1 125.7(2) ?
C13 C8 Si1 115.90(18) ?
C10 C9 C8 121.5(3) ?
C10 C9 H5 119.2 ?
C8 C9 H5 119.2 ?
C9 C10 C11 120.0(2) ?
C9 C10 H6 120.0 ?
C11 C10 H6 120.0 ?
C10 C11 C12 119.7(3) ?
C10 C11 H7 120.2 ?
C12 C11 H7 120.2 ?
C11 C12 C13 120.5(3) ?
C11 C12 H8 119.7 ?
C13 C12 H8 119.7 ?
C12 C13 C8 119.8(2) ?
C12 C13 P2 122.9(2) ?
C8 C13 P2 117.15(19) ?
C20 P1 C7 104.61(12) ?
C20 P1 C14 105.71(12) ?
C7 P1 C14 105.24(11) ?
C20 P1 Pt1 121.34(9) ?
C7 P1 Pt1 110.28(9) ?
C14 P1 Pt1 108.49(8) ?
C13 P2 C32 102.25(12) ?
C13 P2 C26 108.10(11) ?
C32 P2 C26 104.49(12) ?
C13 P2 Pt1 108.18(9) ?
C32 P2 Pt1 115.95(8) ?
C26 P2 Pt1 116.71(9) ?
Si1 Pt1 P1 84.89(3) y
Si1 Pt1 P2 84.57(3) y
P1 Pt1 P2 162.15(2) y
Si1 Pt1 Cl1 178.03(2) y
P1 Pt1 Cl1 93.68(3) y
P2 Pt1 Cl1 97.15(3) y
C15 C14 C19 109.0(2) ?
C15 C14 P1 117.74(18) ?
C19 C14 P1 109.06(17) ?
C15 C14 H52 106.8 ?
C19 C14 H52 106.8 ?
P1 C14 H52 106.8 ?
C14 C15 C16 111.3(2) ?
C14 C15 H12 109.4 ?
C16 C15 H12 109.4 ?
C14 C15 H13 109.4 ?
C16 C15 H13 109.4 ?
H12 C15 H13 108.0 ?
C17 C16 C15 110.5(2) ?
C17 C16 H14 109.5 ?
C15 C16 H14 109.5 ?
C17 C16 H15 109.5 ?
C15 C16 H15 109.5 ?
H14 C16 H15 108.1 ?
C18 C17 C16 110.5(2) ?
C18 C17 H16 109.6 ?
C16 C17 H16 109.6 ?
C18 C17 H17 109.6 ?
C16 C17 H17 109.6 ?
H16 C17 H17 108.1 ?
C17 C18 C19 111.1(3) ?
C17 C18 H18 109.4 ?
C19 C18 H18 109.4 ?
C17 C18 H19 109.4 ?
C19 C18 H19 109.4 ?
H18 C18 H19 108.0 ?
C18 C19 C14 112.5(2) ?
C18 C19 H20 109.1 ?
C14 C19 H20 109.1 ?
C18 C19 H21 109.1 ?
C14 C19 H21 109.1 ?
H20 C19 H21 107.8 ?
C25 C20 C21 110.5(2) ?
C25 C20 P1 112.44(18) ?
C21 C20 P1 110.72(18) ?
C25 C20 H53 107.6 ?
C21 C20 H53 107.6 ?
P1 C20 H53 107.6 ?
C20 C21 C22 109.9(2) ?
C20 C21 H22 109.7 ?
C22 C21 H22 109.7 ?
C20 C21 H23 109.7 ?
C22 C21 H23 109.7 ?
H22 C21 H23 108.2 ?
C23 C22 C21 111.6(2) ?
C23 C22 H24 109.3 ?
C21 C22 H24 109.3 ?
C23 C22 H25 109.3 ?
C21 C22 H25 109.3 ?
H24 C22 H25 108.0 ?
C22 C23 C24 111.3(2) ?
C22 C23 H26 109.4 ?
C24 C23 H26 109.4 ?
C22 C23 H27 109.4 ?
C24 C23 H27 109.4 ?
H26 C23 H27 108.0 ?
C23 C24 C25 111.8(3) ?
C23 C24 H28 109.3 ?
C25 C24 H28 109.3 ?
C23 C24 H29 109.3 ?
C25 C24 H29 109.3 ?
H28 C24 H29 107.9 ?
C20 C25 C24 110.4(2) ?
C20 C25 H30 109.6 ?
C24 C25 H30 109.6 ?
C20 C25 H31 109.6 ?
C24 C25 H31 109.6 ?
H30 C25 H31 108.1 ?
C27 C26 C31 110.9(2) ?
C27 C26 P2 115.99(19) ?
C31 C26 P2 110.80(18) ?
C27 C26 H54 106.1 ?
C31 C26 H54 106.1 ?
P2 C26 H54 106.1 ?
C26 C27 C28 110.9(2) ?
C26 C27 H32 109.5 ?
C28 C27 H32 109.5 ?
C26 C27 H33 109.5 ?
C28 C27 H33 109.5 ?
H32 C27 H33 108.0 ?
C29 C28 C27 112.0(3) ?
C29 C28 H34 109.2 ?
C27 C28 H34 109.2 ?
C29 C28 H35 109.2 ?
C27 C28 H35 109.2 ?
H34 C28 H35 107.9 ?
C28 C29 C30 112.0(2) ?
C28 C29 H36 109.2 ?
C30 C29 H36 109.2 ?
C28 C29 H37 109.2 ?
C30 C29 H37 109.2 ?
H36 C29 H37 107.9 ?
C29 C30 C31 112.2(3) ?
C29 C30 H38 109.2 ?
C31 C30 H38 109.2 ?
C29 C30 H39 109.2 ?
C31 C30 H39 109.2 ?
H38 C30 H39 107.9 ?
C30 C31 C26 111.3(2) ?
C30 C31 H40 109.4 ?
C26 C31 H40 109.4 ?
C30 C31 H41 109.4 ?
C26 C31 H41 109.4 ?
H40 C31 H41 108.0 ?
C37 C32 C33 110.5(2) ?
C37 C32 P2 111.14(17) ?
C33 C32 P2 115.04(17) ?
C37 C32 H55 106.5 ?
C33 C32 H55 106.5 ?
P2 C32 H55 106.5 ?
C34 C33 C32 108.8(2) ?
C34 C33 H42 109.9 ?
C32 C33 H42 109.9 ?
C34 C33 H43 109.9 ?
C32 C33 H43 109.9 ?
H42 C33 H43 108.3 ?
C33 C34 C35 111.8(2) ?
C33 C34 H44 109.2 ?
C35 C34 H44 109.2 ?
C33 C34 H45 109.2 ?
C35 C34 H45 109.2 ?
H44 C34 H45 107.9 ?
C34 C35 C36 111.6(2) ?
C34 C35 H46 109.3 ?
C36 C35 H46 109.3 ?
C34 C35 H47 109.3 ?
C36 C35 H47 109.3 ?
H46 C35 H47 108.0 ?
C37 C36 C35 111.5(2) ?
C37 C36 H48 109.3 ?
C35 C36 H48 109.3 ?
C37 C36 H49 109.3 ?
C35 C36 H49 109.3 ?
H48 C36 H49 108.0 ?
C36 C37 C32 110.7(2) ?
C36 C37 H50 109.5 ?
C32 C37 H50 109.5 ?
C36 C37 H51 109.5 ?
C32 C37 H51 109.5 ?
H50 C37 H51 108.1 ?

loop_
_geom_bond_atom_site_label_1
_geom_bond_atom_site_label_2
_geom_bond_distance
_geom_bond_publ_flag
Si1 C2 1.891(3) ?
Si1 C1 1.892(3) ?
Si1 C8 1.894(3) ?
Pt1 Si1 2.2790(7) y
C1 H9 0.9600 ?
C1 H10 0.9600 ?
C1 H11 0.9600 ?
C2 C3 1.397(4) ?
C2 C7 1.405(4) ?
C3 C4 1.379(4) ?
C3 H1 0.9300 ?
C4 C5 1.376(4) ?
C4 H2 0.9300 ?
C5 C6 1.385(4) ?
C5 H3 0.9300 ?
C6 C7 1.401(4) ?
C6 H4 0.9300 ?
C7 P1 1.835(2) ?
C8 C9 1.396(3) ?
C8 C13 1.403(4) ?
C9 C10 1.379(4) ?
C9 H5 0.9300 ?
C10 C11 1.382(4) ?
C10 H6 0.9300 ?
C11 C12 1.391(4) ?
C11 H7 0.9300 ?
C12 C13 1.396(4) ?
C12 H8 0.9300 ?
C13 P2 1.839(2) ?
P1 C20 1.833(3) ?
P1 C14 1.846(2) ?
Pt1 P1 2.2925(8) y
P2 C32 1.841(3) ?
P2 C26 1.849(3) ?
Pt1 P2 2.2929(7) y
Pt1 Cl1 2.4597(7) y
C14 C15 1.513(4) ?
C14 C19 1.531(3) ?
C14 H52 0.9800 ?
C15 C16 1.530(4) ?
C15 H12 0.9700 ?
C15 H13 0.9700 ?
C16 C17 1.516(4) ?
C16 H14 0.9700 ?
C16 H15 0.9700 ?
C17 C18 1.495(4) ?
C17 H16 0.9700 ?
C17 H17 0.9700 ?
C18 C19 1.523(4) ?
C18 H18 0.9700 ?
C18 H19 0.9700 ?
C19 H20 0.9700 ?
C19 H21 0.9700 ?
C20 C25 1.521(4) ?
C20 C21 1.540(4) ?
C20 H53 0.9800 ?
C21 C22 1.541(4) ?
C21 H22 0.9700 ?
C21 H23 0.9700 ?
C22 C23 1.497(4) ?
C22 H24 0.9700 ?
C22 H25 0.9700 ?
C23 C24 1.526(4) ?
C23 H26 0.9700 ?
C23 H27 0.9700 ?
C24 C25 1.527(4) ?
C24 H28 0.9700 ?
C24 H29 0.9700 ?
C25 H30 0.9700 ?
C25 H31 0.9700 ?
C26 C27 1.524(4) ?
C26 C31 1.534(4) ?
C26 H54 0.9800 ?
C27 C28 1.532(4) ?
C27 H32 0.9700 ?
C27 H33 0.9700 ?
C28 C29 1.507(4) ?
C28 H34 0.9700 ?
C28 H35 0.9700 ?
C29 C30 1.518(5) ?
C29 H36 0.9700 ?
C29 H37 0.9700 ?
C30 C31 1.526(4) ?
C30 H38 0.9700 ?
C30 H39 0.9700 ?
C31 H40 0.9700 ?
C31 H41 0.9700 ?
C32 C37 1.532(3) ?
C32 C33 1.533(3) ?
C32 H55 0.9800 ?
C33 C34 1.519(4) ?
C33 H42 0.9700 ?
C33 H43 0.9700 ?
C34 C35 1.520(4) ?
C34 H44 0.9700 ?
C34 H45 0.9700 ?
C35 C36 1.527(4) ?
C35 H46 0.9700 ?
C35 H47 0.9700 ?
C36 C37 1.524(4) ?
C36 H48 0.9700 ?
C36 H49 0.9700 ?
C37 H50 0.9700 ?
C37 H51 0.9700 ?

loop_
_geom_torsion_atom_site_label_1
_geom_torsion_atom_site_label_2
_geom_torsion_atom_site_label_3
_geom_torsion_atom_site_label_4
_geom_torsion
C1 Si1 C2 C3 64.5(3)
C8 Si1 C2 C3 -50.4(3)
Pt1 Si1 C2 C3 -169.7(2)
C1 Si1 C2 C7 -104.1(2)
C8 Si1 C2 C7 140.99(19)
Pt1 Si1 C2 C7 21.7(2)
C7 C2 C3 C4 -0.8(4)
Si1 C2 C3 C4 -169.2(2)
C2 C3 C4 C5 3.1(5)
C3 C4 C5 C6 -2.6(5)
C4 C5 C6 C7 -0.1(4)
C5 C6 C7 C2 2.4(4)
C5 C6 C7 P1 -176.5(2)
C3 C2 C7 C6 -2.0(4)
Si1 C2 C7 C6 167.58(19)
C3 C2 C7 P1 177.00(19)
Si1 C2 C7 P1 -13.5(3)
C2 Si1 C8 C9 37.3(2)
C1 Si1 C8 C9 -74.6(2)
Pt1 Si1 C8 C9 157.52(19)
C2 Si1 C8 C13 -144.02(18)
C1 Si1 C8 C13 104.1(2)
Pt1 Si1 C8 C13 -23.8(2)
C13 C8 C9 C10 0.1(4)
Si1 C8 C9 C10 178.77(19)
C8 C9 C10 C11 -1.8(4)
C9 C10 C11 C12 1.5(4)
C10 C11 C12 C13 0.4(4)
C11 C12 C13 C8 -2.1(4)
C11 C12 C13 P2 174.4(2)
C9 C8 C13 C12 1.8(4)
Si1 C8 C13 C12 -176.97(19)
C9 C8 C13 P2 -174.89(18)
Si1 C8 C13 P2 6.3(3)
C6 C7 P1 C20 -49.8(2)
C2 C7 P1 C20 131.3(2)
C6 C7 P1 C14 61.4(2)
C2 C7 P1 C14 -117.6(2)
C6 C7 P1 Pt1 178.19(18)
C2 C7 P1 Pt1 -0.7(2)
C12 C13 P2 C32 -39.7(2)
C8 C13 P2 C32 136.91(19)
C12 C13 P2 C26 70.2(2)
C8 C13 P2 C26 -113.2(2)
C12 C13 P2 Pt1 -162.57(19)
C8 C13 P2 Pt1 14.0(2)
C2 Si1 Pt1 P1 -16.37(9)
C1 Si1 Pt1 P1 98.44(11)
C8 Si1 Pt1 P1 -141.38(8)
C2 Si1 Pt1 P2 149.20(9)
C1 Si1 Pt1 P2 -95.99(11)
C8 Si1 Pt1 P2 24.19(8)
C20 P1 Pt1 Si1 -111.73(10)
C7 P1 Pt1 Si1 10.95(9)
C14 P1 Pt1 Si1 125.73(9)
C20 P1 Pt1 P2 -165.73(11)
C7 P1 Pt1 P2 -43.05(12)
C14 P1 Pt1 P2 71.72(11)
C20 P1 Pt1 Cl1 66.92(10)
C7 P1 Pt1 Cl1 -170.41(8)
C14 P1 Pt1 Cl1 -55.63(8)
C13 P2 Pt1 Si1 -22.03(8)
C32 P2 Pt1 Si1 -136.12(9)
C26 P2 Pt1 Si1 100.07(10)
C13 P2 Pt1 P1 32.02(12)
C32 P2 Pt1 P1 -82.07(12)
C26 P2 Pt1 P1 154.11(11)
C13 P2 Pt1 Cl1 158.94(8)
C32 P2 Pt1 Cl1 44.85(9)
C26 P2 Pt1 Cl1 -78.97(10)
C20 P1 C14 C15 47.3(2)
C7 P1 C14 C15 -63.1(2)
Pt1 P1 C14 C15 178.91(17)
C20 P1 C14 C19 172.15(18)
C7 P1 C14 C19 61.8(2)
Pt1 P1 C14 C19 -56.25(18)
C19 C14 C15 C16 56.0(3)
P1 C14 C15 C16 -179.13(19)
C14 C15 C16 C17 -58.6(3)
C15 C16 C17 C18 57.8(3)
C16 C17 C18 C19 -56.2(3)
C17 C18 C19 C14 55.6(3)
C15 C14 C19 C18 -54.8(3)
P1 C14 C19 C18 175.4(2)
C7 P1 C20 C25 165.15(19)
C14 P1 C20 C25 54.3(2)
Pt1 P1 C20 C25 -69.5(2)
C7 P1 C20 C21 -70.7(2)
C14 P1 C20 C21 178.52(17)
Pt1 P1 C20 C21 54.7(2)
C25 C20 C21 C22 -57.3(3)
P1 C20 C21 C22 177.45(18)
C20 C21 C22 C23 56.5(3)
C21 C22 C23 C24 -55.3(3)
C22 C23 C24 C25 55.1(3)
C21 C20 C25 C24 57.2(3)
P1 C20 C25 C24 -178.5(2)
C23 C24 C25 C20 -55.9(3)
C13 P2 C26 C27 -60.2(2)
C32 P2 C26 C27 48.2(2)
Pt1 P2 C26 C27 177.69(17)
C13 P2 C26 C31 67.4(2)
C32 P2 C26 C31 175.79(17)
Pt1 P2 C26 C31 -54.71(19)
C31 C26 C27 C28 55.7(3)
P2 C26 C27 C28 -176.7(2)
C26 C27 C28 C29 -55.5(3)
C27 C28 C29 C30 53.9(4)
C28 C29 C30 C31 -53.1(3)
C29 C30 C31 C26 53.7(3)
C27 C26 C31 C30 -55.1(3)
P2 C26 C31 C30 174.6(2)
C13 P2 C32 C37 -71.31(19)
C26 P2 C32 C37 176.08(18)
Pt1 P2 C32 C37 46.13(19)
C13 P2 C32 C33 162.15(18)
C26 P2 C32 C33 49.5(2)
Pt1 P2 C32 C33 -80.41(18)
C37 C32 C33 C34 59.5(3)
P2 C32 C33 C34 -173.69(17)
C32 C33 C34 C35 -58.3(3)
C33 C34 C35 C36 55.5(3)
C34 C35 C36 C37 -52.8(3)
C35 C36 C37 C32 54.3(3)
C33 C32 C37 C36 -58.1(3)
P2 C32 C37 C36 172.88(18)
